data_7249696
loop_
_publ_author_name
'Sato, Kazuyuki'
'Kuroki, Tomohiro'
'Minami, Haruka'
'Sato, Azusa'
'Karuo, Yukiko'
'Tarui, Atsushi'
'Kawai, Kentaro'
'Omote, Masaaki'

_publ_section_title
;
 Electrophilic aromatic substitution using fluorinated isoxazolines at the
 C5 position via C--F bond cleavage
;
_journal_issue 53
_journal_name_full 'RSC Advances'
_journal_page_first 39543
_journal_page_last 39549
_journal_paper_doi 10.1039/D4RA07102F
_journal_volume 14
_journal_year 2024
_chemical_formula_moiety 'C23 H19 F2 N O'
_chemical_formula_sum 'C23 H19 F2 N O'
_chemical_formula_weight 363.39
_space_group_crystal_system monoclinic
_space_group_IT_number 14
_space_group_name_Hall '-P 2ybc'
_space_group_name_H-M_alt 'P 1 21/c 1'
_atom_sites_solution_hydrogens geom
_atom_sites_solution_primary dual
_audit_creation_date 2024-04-10
_audit_creation_method
;
Olex2 1.5-ac5-024
(compiled 2022.04.12 svn.rca3783a0 for Rigaku Oxford Diffraction, GUI svn.r6498)
;
_audit_update_record
;
2024-04-19 deposited with the CCDC.	2024-12-11 downloaded from the CCDC.
;
_cell_angle_alpha 90
_cell_angle_beta 94.7070(10)
_cell_angle_gamma 90
_cell_formula_units_Z 4
_cell_length_a 13.4568(2)
_cell_length_b 16.4098(2)
_cell_length_c 8.25210(10)
_cell_measurement_reflns_used 13500
_cell_measurement_temperature 119.9(5)
_cell_measurement_theta_max 77.1010
_cell_measurement_theta_min 4.2320
_cell_volume 1816.11(4)
_computing_cell_refinement 'CrysAlisPro 1.171.42.84a (Rigaku OD, 2023)'
_computing_data_collection 'CrysAlisPro 1.171.42.84a (Rigaku OD, 2023)'
_computing_data_reduction 'CrysAlisPro 1.171.42.84a (Rigaku OD, 2023)'
_computing_molecular_graphics 'Olex2 1.5-ac5-024 (Dolomanov et al., 2009)'
_computing_publication_material 'Olex2 1.5-ac5-024 (Dolomanov et al., 2009)'
_computing_structure_refinement 'SHELXL 2018/3 (Sheldrick, 2015)'
_computing_structure_solution 'SHELXT  (Sheldrick, 2015)'
_diffrn_ambient_environment N~2~
_diffrn_ambient_temperature 119.9(5)
_diffrn_detector 'Hybrid Pixel Array Detector'
_diffrn_detector_area_resol_mean 10.0000
_diffrn_detector_type HyPix
_diffrn_measured_fraction_theta_full 1.000
_diffrn_measured_fraction_theta_max 0.998
_diffrn_measurement_details
;
List of Runs (angles in degrees, time in seconds):

  # Type    Start    End  Width  t~exp~   \w     \q     \k     \f   Frames
#--------------------------------------------------------------------------
  1  \w    -68.00  31.00   0.50    0.23    --  -43.07  68.00  59.00  198
  2  \w   -117.00 -18.00   0.50    0.23    --  -43.07 -68.00 -74.00  198
  3  \w    -77.00 -30.00   0.50    0.90    -- -104.50  68.00  59.00   94
  4  \w     88.00 178.00   0.50    0.90    --  113.00  68.00  59.00  180
  5  \w     39.00  87.00   0.50    0.90    --  113.00 -68.00 -74.00   96
  6  \w    -39.00  34.00   0.50    0.23    --  -43.07  38.00-150.00  146
  7  \w    -25.00  38.00   0.50    0.23    --  -43.07  19.00  60.00  126
  8  \w    -66.00 -30.00   0.50    0.90    -- -104.50  61.00 -90.00   72
  9  \w   -174.00 -79.00   0.50    0.90    -- -104.50 -68.00 -74.00  190
 10  \w    -66.00 -30.00   0.50    0.90    -- -104.50  61.00 -60.00   72
 11  \w     89.00 178.00   0.50    0.90    --  113.00  30.00 120.00  178
 12  \w     90.00 178.00   0.50    0.90    --  113.00  95.00 135.61  176
 13  \w     89.00 178.00   0.50    0.90    --  113.00  30.00 150.00  178
 14  \w     39.00  76.00   0.50    0.90    --  113.00 -61.00  60.00   74
 15  \w     39.00  76.00   0.50    0.90    --  113.00 -61.00 -30.00   74
 16  \w     39.00 106.00   0.50    0.90    --  113.00 -77.00  60.00  134
 17  \w     91.00 178.00   0.50    0.90    --  113.00  45.00  90.00  174
 18  \w     89.00 178.00   0.50    0.90    --  113.00  30.00-180.00  178
 19  \w     38.00 106.00   0.50    0.90    --  113.00 -95.00  60.00  136
 20  \w     40.00 108.00   0.50    0.90    --  113.00-110.00 -68.53  136
 21  \w     41.00 112.00   0.50    0.90    --  113.00-125.00-180.00  142
 22  \w     91.00 178.00   0.50    0.90    --  113.00  45.00 -30.00  174
 23  \w     39.00 106.00   0.50    0.90    --  113.00 -77.00  90.00  134
 24  \w     41.00 112.00   0.50    0.90    --  113.00-125.00 -30.00  142
 25  \w     39.00 106.00   0.50    0.90    --  113.00 -77.00 -90.00  134
 26  \w     39.00 106.00   0.50    0.90    --  113.00 -77.00   0.00  134
 27  \w     92.00 178.00   0.50    0.90    --  113.00  51.00  -8.97  172
 28  \w     39.00 106.00   0.50    0.90    --  113.00 -77.00-180.00  134
 29  \w     39.00 106.00   0.50    0.90    --  113.00 -77.00 -30.00  134
 30  \w     41.00 112.00   0.50    0.90    --  113.00-125.00 -60.00  142
 31  \w     39.00  76.00   0.50    0.90    --  113.00 -61.00 120.00   74
 32  \w     38.00 106.00   0.50    0.90    --  113.00 -95.00  30.00  136
 33  \w     38.00 106.00   0.50    0.90    --  113.00 -95.00-150.00  136
 34  \w     38.00 106.00   0.50    0.90    --  113.00 -95.00 -90.00  136
 35  \w     41.00 112.00   0.50    0.90    --  113.00-125.00-120.00  142
 36  \w     39.00  76.00   0.50    0.90    --  113.00 -61.00  90.00   74
 37  \w   -117.00 -14.00   0.50    0.23    --  -43.07 -77.00-180.00  206
 38  \w   -117.00 -14.00   0.50    0.23    --  -43.07 -77.00  90.00  206
 39  \w    -39.00  34.00   0.50    0.23    --  -43.07  38.00 -60.00  146
 40  \w    -39.00  34.00   0.50    0.23    --  -43.07  38.00 150.00  146
 41  \w   -117.00 -20.00   0.50    0.23    --  -43.07 -57.00   0.00  194
 42  \w     63.00 130.00   0.50    0.90    --  113.00  15.00 -90.00  134
;
_diffrn_measurement_device 'four-circle diffractometer'
_diffrn_measurement_device_type 'XtaLAB Synergy R, HyPix'
_diffrn_measurement_method '\w scans'
_diffrn_orient_matrix_type 'CrysAlisPro convention (1999,Acta A55,543-557)'
_diffrn_orient_matrix_UB_11 0.0120160000
_diffrn_orient_matrix_UB_12 0.0717633000
_diffrn_orient_matrix_UB_13 -0.1171631000
_diffrn_orient_matrix_UB_21 0.1141753000
_diffrn_orient_matrix_UB_22 -0.0095551000
_diffrn_orient_matrix_UB_23 0.0230425000
_diffrn_orient_matrix_UB_31 -0.0037256000
_diffrn_orient_matrix_UB_32 -0.0597664000
_diffrn_orient_matrix_UB_33 -0.1443328000
_diffrn_radiation_monochromator mirror
_diffrn_radiation_probe x-ray
_diffrn_radiation_type 'Cu K\a'
_diffrn_radiation_wavelength 1.54184
_diffrn_reflns_av_R_equivalents 0.0392
_diffrn_reflns_av_unetI/netI 0.0213
_diffrn_reflns_Laue_measured_fraction_full 1.000
_diffrn_reflns_Laue_measured_fraction_max 0.998
_diffrn_reflns_limit_h_max 16
_diffrn_reflns_limit_h_min -17
_diffrn_reflns_limit_k_max 20
_diffrn_reflns_limit_k_min -20
_diffrn_reflns_limit_l_max 9
_diffrn_reflns_limit_l_min -10
_diffrn_reflns_number 31987
_diffrn_reflns_point_group_measured_fraction_full 1.000
_diffrn_reflns_point_group_measured_fraction_max 0.998
_diffrn_reflns_theta_full 67.684
_diffrn_reflns_theta_max 77.725
_diffrn_reflns_theta_min 3.295
_diffrn_source 'Rotating-anode X-ray tube'
_diffrn_source_type 'PhotonJet R (Cu) X-ray Source'
_exptl_absorpt_coefficient_mu 0.783
_exptl_absorpt_correction_T_max 1.00000
_exptl_absorpt_correction_T_min 0.68509
_exptl_absorpt_correction_type multi-scan
_exptl_absorpt_process_details
;
CrysAlisPro 1.171.42.84a (Rigaku Oxford Diffraction, 2023)
Empirical absorption correction using spherical harmonics,
implemented in SCALE3 ABSPACK scaling algorithm.
;
_exptl_crystal_colour colourless
_exptl_crystal_colour_primary colourless
_exptl_crystal_density_diffrn 1.329
_exptl_crystal_description block
_exptl_crystal_F_000 760
_exptl_crystal_recrystallization_method 'Re-crystallisation from solvent: hexane and ethylacetate'
_exptl_crystal_size_max 0.12
_exptl_crystal_size_mid 0.081
_exptl_crystal_size_min 0.041
_refine_diff_density_max 0.409
_refine_diff_density_min -0.169
_refine_diff_density_rms 0.039
_refine_ls_extinction_method none
_refine_ls_goodness_of_fit_ref 1.086
_refine_ls_hydrogen_treatment constr
_refine_ls_matrix_type full
_refine_ls_number_parameters 246
_refine_ls_number_reflns 3869
_refine_ls_number_restraints 0
_refine_ls_restrained_S_all 1.086
_refine_ls_R_factor_all 0.0479
_refine_ls_R_factor_gt 0.0450
_refine_ls_shift/su_max 0.000
_refine_ls_shift/su_mean 0.000
_refine_ls_structure_factor_coef Fsqd
_refine_ls_weighting_details 'w=1/[\s^2^(Fo^2^)+(0.0419P)^2^+0.8909P] where P=(Fo^2^+2Fc^2^)/3'
_refine_ls_weighting_scheme calc
_refine_ls_wR_factor_gt 0.1061
_refine_ls_wR_factor_ref 0.1079
_reflns_Friedel_coverage 0.000
_reflns_number_gt 3677
_reflns_number_total 3869
_reflns_threshold_expression 'I > 2\s(I)'
_cod_data_source_file d4ra07102f2.cif
_cod_data_source_block x-1335_auto
_cod_database_code 7249696
_shelx_shelxl_version_number 2018/3
_chemical_oxdiff_formula 'C23 H19 F2 N O'
_chemical_oxdiff_usercomment 5aI
_shelx_space_group_comment
;
The symmetry employed for this shelxl refinement is uniquely defined
by the following loop, which should always be used as a source of
symmetry information in preference to the above space-group names.
They are only intended as comments.
;
_shelx_estimated_absorpt_t_max 0.969
_shelx_estimated_absorpt_t_min 0.912
_olex2_refinement_description
;
1. Fixed Uiso
 At 1.2 times of:
  All C(H) groups
 At 1.5 times of:
  All C(H,H,H) groups
2.a Aromatic/amide H refined with riding coordinates:
 C3(H3), C5(H5), C6(H6), C13(H13), C14(H14), C15(H15), C16(H16), C17(H17),
 C19(H19), C20(H20), C21(H21), C22(H22), C23(H23)
2.b Idealised Me refined as rotating group:
 C26(H26A,H26B,H26C), C27(H27A,H27B,H27C)
;
_olex2_exptl_crystal_mounting_method
;
The crystal was mounted on a MiTeGEN Dual Thickness MicroLoops in  perfluoropolyether oil
;
_olex2_submission_special_instructions 'No special instructions were received'
_oxdiff_exptl_absorpt_empirical_details
;
Empirical correction (ABSPACK) includes:
- Absorption correction using spherical harmonics
- Frame scaling
;
_oxdiff_exptl_absorpt_empirical_full_max 1.602
_oxdiff_exptl_absorpt_empirical_full_min 0.680

loop_
_space_group_symop_operation_xyz
'x, y, z'
'-x, y+1/2, -z+1/2'
'-x, -y, -z'
'x, -y-1/2, z-1/2'

loop_
_atom_site_label
_atom_site_type_symbol
_atom_site_fract_x
_atom_site_fract_y
_atom_site_fract_z
_atom_site_U_iso_or_equiv
_atom_site_adp_type
_atom_site_occupancy
_atom_site_site_symmetry_order
_atom_site_calc_flag
_atom_site_refinement_flags_posn
_atom_site_refinement_flags_adp
_atom_site_refinement_flags_occupancy
_atom_site_disorder_assembly
_atom_site_disorder_group
C1 C 0.32789(10) 0.41680(8) 0.73589(17) 0.0263(3) Uani 1 1 d . . . . .
C2 C 0.29991(11) 0.33603(9) 0.76662(18) 0.0285(3) Uani 1 1 d . . . . .
C3 C 0.36882(12) 0.28640(9) 0.85613(19) 0.0315(3) Uani 1 1 d . . . . .
H3 H 0.349596 0.232378 0.880679 0.038 Uiso 1 1 calc R U . . .
C4 C 0.46381(11) 0.31220(9) 0.91078(18) 0.0304(3) Uani 1 1 d . . . . .
C5 C 0.49248(11) 0.39034(9) 0.86879(18) 0.0305(3) Uani 1 1 d . . . . .
H5 H 0.558500 0.408522 0.898471 0.037 Uiso 1 1 calc R U . . .
C6 C 0.42521(11) 0.44175(9) 0.78391(18) 0.0291(3) Uani 1 1 d . . . . .
H6 H 0.445670 0.495232 0.757692 0.035 Uiso 1 1 calc R U . . .
C7 C 0.17032(11) 0.60077(9) 0.66917(16) 0.0272(3) Uani 1 1 d . . . . .
C10 C 0.25558(10) 0.47602(8) 0.64690(17) 0.0258(3) Uani 1 1 d . . . . .
C11 C 0.27489(11) 0.56724(9) 0.68149(17) 0.0279(3) Uani 1 1 d . . . . .
C12 C 0.14270(11) 0.68651(9) 0.64059(17) 0.0281(3) Uani 1 1 d . . . . .
C13 C 0.05258(12) 0.70547(9) 0.5525(2) 0.0341(3) Uani 1 1 d . . . . .
H13 H 0.009315 0.663104 0.511847 0.041 Uiso 1 1 calc R U . . .
C14 C 0.02652(13) 0.78608(10) 0.5245(2) 0.0391(4) Uani 1 1 d . . . . .
H14 H -0.034722 0.798946 0.464420 0.047 Uiso 1 1 calc R U . . .
C15 C 0.08924(13) 0.84824(10) 0.5836(2) 0.0395(4) Uani 1 1 d . . . . .
H15 H 0.070729 0.903476 0.564336 0.047 Uiso 1 1 calc R U . . .
C16 C 0.17897(13) 0.82986(10) 0.6707(2) 0.0381(4) Uani 1 1 d . . . . .
H16 H 0.221841 0.872478 0.711380 0.046 Uiso 1 1 calc R U . . .
C17 C 0.20604(12) 0.74922(9) 0.69850(19) 0.0342(3) Uani 1 1 d . . . . .
H17 H 0.267856 0.736632 0.757095 0.041 Uiso 1 1 calc R U . . .
C18 C 0.24449(11) 0.46153(8) 0.46195(17) 0.0271(3) Uani 1 1 d . . . . .
C19 C 0.32925(12) 0.45163(9) 0.37742(19) 0.0323(3) Uani 1 1 d . . . . .
H19 H 0.393612 0.453543 0.433954 0.039 Uiso 1 1 calc R U . . .
C20 C 0.31944(13) 0.43894(10) 0.2103(2) 0.0389(4) Uani 1 1 d . . . . .
H20 H 0.377274 0.432352 0.152888 0.047 Uiso 1 1 calc R U . . .
C21 C 0.22571(14) 0.43585(10) 0.12689(19) 0.0397(4) Uani 1 1 d . . . . .
H21 H 0.219324 0.427305 0.012650 0.048 Uiso 1 1 calc R U . . .
C22 C 0.14186(13) 0.44523(9) 0.21055(19) 0.0348(3) Uani 1 1 d . . . . .
H22 H 0.077591 0.442720 0.153791 0.042 Uiso 1 1 calc R U . . .
C23 C 0.15089(11) 0.45834(8) 0.37739(18) 0.0289(3) Uani 1 1 d . . . . .
H23 H 0.092774 0.465156 0.434025 0.035 Uiso 1 1 calc R U . . .
C26 C 0.20043(12) 0.29978(9) 0.7072(2) 0.0367(4) Uani 1 1 d . . . . .
H26A H 0.148657 0.320823 0.772910 0.055 Uiso 1 1 calc R U . . .
H26B H 0.203645 0.240311 0.717107 0.055 Uiso 1 1 calc R U . . .
H26C H 0.184386 0.314687 0.593062 0.055 Uiso 1 1 calc R U . . .
C27 C 0.53405(13) 0.25729(10) 1.0123(2) 0.0393(4) Uani 1 1 d . . . . .
H27A H 0.600917 0.261004 0.973955 0.059 Uiso 1 1 calc R U . . .
H27B H 0.510350 0.200894 1.002529 0.059 Uiso 1 1 calc R U . . .
H27C H 0.536490 0.274308 1.126409 0.059 Uiso 1 1 calc R U . . .
F24 F 0.33653(6) 0.60265(5) 0.58086(12) 0.0353(2) Uani 1 1 d . . . . .
F25 F 0.31602(7) 0.58209(5) 0.83636(11) 0.0367(2) Uani 1 1 d . . . . .
N8 N 0.10717(9) 0.54454(7) 0.69266(15) 0.0292(3) Uani 1 1 d . . . . .
O9 O 0.15740(7) 0.46828(6) 0.70914(12) 0.0275(2) Uani 1 1 d . . . . .

loop_
_atom_site_aniso_label
_atom_site_aniso_U_11
_atom_site_aniso_U_22
_atom_site_aniso_U_33
_atom_site_aniso_U_23
_atom_site_aniso_U_13
_atom_site_aniso_U_12
C1 0.0288(7) 0.0248(7) 0.0252(6) -0.0009(5) 0.0010(5) 0.0017(5)
C2 0.0300(7) 0.0246(7) 0.0312(7) -0.0020(5) 0.0043(6) -0.0001(5)
C3 0.0367(8) 0.0235(7) 0.0349(7) 0.0019(6) 0.0069(6) 0.0022(6)
C4 0.0332(7) 0.0290(7) 0.0290(7) -0.0010(6) 0.0032(6) 0.0067(6)
C5 0.0278(7) 0.0308(7) 0.0323(7) -0.0016(6) -0.0010(6) 0.0017(6)
C6 0.0305(7) 0.0255(7) 0.0309(7) 0.0003(5) 0.0000(6) -0.0011(5)
C7 0.0292(7) 0.0272(7) 0.0248(6) -0.0014(5) -0.0001(5) 0.0002(5)
C10 0.0249(7) 0.0242(7) 0.0280(7) 0.0001(5) 0.0011(5) -0.0017(5)
C11 0.0283(7) 0.0252(7) 0.0294(7) -0.0003(5) -0.0013(5) -0.0014(5)
C12 0.0303(7) 0.0260(7) 0.0278(7) -0.0008(5) 0.0011(5) 0.0022(5)
C13 0.0333(8) 0.0287(7) 0.0391(8) 0.0016(6) -0.0034(6) -0.0016(6)
C14 0.0367(8) 0.0320(8) 0.0471(9) 0.0030(7) -0.0070(7) 0.0036(6)
C15 0.0456(9) 0.0262(7) 0.0457(9) 0.0015(7) -0.0026(7) 0.0042(7)
C16 0.0429(9) 0.0268(7) 0.0433(9) -0.0040(6) -0.0043(7) -0.0022(6)
C17 0.0339(8) 0.0305(8) 0.0369(8) -0.0024(6) -0.0043(6) 0.0019(6)
C18 0.0321(7) 0.0204(6) 0.0286(7) 0.0003(5) 0.0017(6) -0.0015(5)
C19 0.0340(8) 0.0293(7) 0.0338(8) 0.0006(6) 0.0044(6) -0.0006(6)
C20 0.0494(10) 0.0339(8) 0.0353(8) -0.0002(6) 0.0142(7) 0.0014(7)
C21 0.0618(11) 0.0291(8) 0.0280(7) -0.0018(6) 0.0018(7) -0.0008(7)
C22 0.0459(9) 0.0243(7) 0.0328(8) -0.0007(6) -0.0060(6) -0.0012(6)
C23 0.0333(7) 0.0223(6) 0.0307(7) -0.0001(5) -0.0008(6) -0.0014(5)
C26 0.0345(8) 0.0250(7) 0.0499(9) 0.0015(6) -0.0007(7) -0.0033(6)
C27 0.0389(9) 0.0355(8) 0.0433(9) 0.0064(7) 0.0014(7) 0.0092(7)
F24 0.0315(4) 0.0262(4) 0.0488(5) 0.0017(4) 0.0077(4) -0.0038(3)
F25 0.0398(5) 0.0307(5) 0.0370(5) -0.0075(4) -0.0124(4) 0.0030(4)
N8 0.0306(6) 0.0267(6) 0.0301(6) 0.0003(5) 0.0016(5) 0.0040(5)
O9 0.0265(5) 0.0240(5) 0.0321(5) 0.0021(4) 0.0033(4) 0.0012(4)

loop_
_atom_type_symbol
_atom_type_description
_atom_type_scat_dispersion_real
_atom_type_scat_dispersion_imag
_atom_type_scat_source
C C 0.0181 0.0091 'International Tables Vol C Tables 4.2.6.8 and 6.1.1.4'
H H 0.0000 0.0000 'International Tables Vol C Tables 4.2.6.8 and 6.1.1.4'
F F 0.0727 0.0534 'International Tables Vol C Tables 4.2.6.8 and 6.1.1.4'
N N 0.0311 0.0180 'International Tables Vol C Tables 4.2.6.8 and 6.1.1.4'
O O 0.0492 0.0322 'International Tables Vol C Tables 4.2.6.8 and 6.1.1.4'

loop_
_geom_angle_atom_site_label_1
_geom_angle_atom_site_label_2
_geom_angle_atom_site_label_3
_geom_angle
_geom_angle_site_symmetry_1
_geom_angle_site_symmetry_3
_geom_angle_publ_flag
C2 C1 C10 121.26(12) . . ?
C6 C1 C2 118.90(13) . . ?
C6 C1 C10 119.81(12) . . ?
C1 C2 C26 123.79(13) . . ?
C3 C2 C1 117.91(13) . . ?
C3 C2 C26 118.30(13) . . ?
C4 C3 C2 123.21(14) . . ?
C3 C4 C5 117.88(13) . . ?
C3 C4 C27 121.13(14) . . ?
C5 C4 C27 120.99(14) . . ?
C6 C5 C4 120.29(14) . . ?
C5 C6 C1 121.55(14) . . ?
C12 C7 C11 125.67(13) . . ?
N8 C7 C11 110.76(12) . . ?
N8 C7 C12 123.53(13) . . ?
C1 C10 C11 116.06(11) . . ?
C1 C10 C18 112.71(11) . . ?
C18 C10 C11 109.54(11) . . ?
O9 C10 C1 109.62(11) . . ?
O9 C10 C11 99.37(10) . . ?
O9 C10 C18 108.54(11) . . ?
C7 C11 C10 101.52(11) . . ?
F24 C11 C7 114.73(12) . . ?
F24 C11 C10 113.96(12) . . ?
F24 C11 F25 105.95(11) . . ?
F25 C11 C7 107.52(11) . . ?
F25 C11 C10 113.19(11) . . ?
C13 C12 C7 119.62(13) . . ?
C17 C12 C7 120.79(13) . . ?
C17 C12 C13 119.59(13) . . ?
C14 C13 C12 119.82(14) . . ?
C13 C14 C15 120.41(15) . . ?
C14 C15 C16 120.09(15) . . ?
C17 C16 C15 119.92(15) . . ?
C16 C17 C12 120.17(14) . . ?
C19 C18 C10 119.81(13) . . ?
C23 C18 C10 120.90(13) . . ?
C23 C18 C19 119.29(14) . . ?
C20 C19 C18 119.91(15) . . ?
C21 C20 C19 120.41(15) . . ?
C22 C21 C20 119.70(15) . . ?
C21 C22 C23 120.33(15) . . ?
C22 C23 C18 120.36(14) . . ?
C7 N8 O9 109.41(11) . . ?
N8 O9 C10 109.02(10) . . ?

loop_
_geom_bond_atom_site_label_1
_geom_bond_atom_site_label_2
_geom_bond_distance
_geom_bond_site_symmetry_2
_geom_bond_publ_flag
C1 C2 1.407(2) . ?
C1 C6 1.398(2) . ?
C1 C10 1.5209(19) . ?
C2 C3 1.399(2) . ?
C2 C26 1.509(2) . ?
C3 C4 1.386(2) . ?
C4 C5 1.391(2) . ?
C4 C27 1.509(2) . ?
C5 C6 1.385(2) . ?
C7 C11 1.507(2) . ?
C7 C12 1.4693(19) . ?
C7 N8 1.2799(19) . ?
C10 C11 1.5420(19) . ?
C10 C18 1.5397(19) . ?
C10 O9 1.4617(17) . ?
C11 F24 1.3521(17) . ?
C11 F25 1.3722(16) . ?
C12 C13 1.397(2) . ?
C12 C17 1.395(2) . ?
C13 C14 1.383(2) . ?
C14 C15 1.387(2) . ?
C15 C16 1.387(2) . ?
C16 C17 1.387(2) . ?
C18 C19 1.395(2) . ?
C18 C23 1.390(2) . ?
C19 C20 1.390(2) . ?
C20 C21 1.387(3) . ?
C21 C22 1.379(2) . ?
C22 C23 1.389(2) . ?
N8 O9 1.4234(15) . ?
